data_4329692
loop_
_publ_author_name
'Steven P. Cummings'
'Zhi Cao'
'Phillip E. Fanwick'
'Anastasia Kharlamova'
'Tong Ren'

_publ_contact_author_address
;    Department of Chemistry
     Purdue University
     560 Oval Dr.
     W. Lafayette
     IN 47907-2084
     USA
;
_publ_contact_author_email pfanwick@purdue.edu
_publ_contact_author_fax 1(765)4940239
_publ_contact_author_name 'Fanwick, Phillip E.'
_publ_contact_author_phone 1(765)4944572
_publ_section_title
;
 Diruthenium(III,III) Ethynyl-phenyleneimine Molecular Wires: Preparation
 via On-Complex Schiff Base Condensation
;
_journal_name_full 'Inorganic Chemistry'
_journal_page_first 7561
_journal_page_last 7568
_journal_paper_doi 10.1021/ic300182h
_journal_volume 51
_journal_year 2012
_chemical_formula_moiety 'C54 H49 N8 O2 Ru2,2(C4 H8 O1)'
_chemical_formula_sum 'C62 H65 N8 O4 Ru2'
_chemical_formula_weight 1188.40
_space_group_IT_number 15
_symmetry_cell_setting monoclinic
_symmetry_space_group_name_Hall '-C 2yc'
_symmetry_space_group_name_H-M 'C 1 2/c 1'
_atom_type_scat_source 'International Tables for Crystallography (Vol C)'
_cell_angle_alpha 90.00
_cell_angle_beta 115.188(4)
_cell_angle_gamma 90.00
_cell_formula_units_Z 4
_cell_length_a 21.1419(14)
_cell_length_b 17.9006(11)
_cell_length_c 16.4044(7)
_cell_measurement_reflns_used 9536
_cell_measurement_temperature 150.0(2)
_cell_measurement_theta_max 72
_cell_measurement_theta_min 2
_cell_volume 5618.0(6)
_computing_cell_refinement 'DENZO/SCALEPACK (Otwinowski & Minor, 1996)'
_computing_data_collection 'CrystalClear(Rigaku, 2001)'
_computing_data_reduction 'DENZO/SCALEPACK (Otwinowski & Minor, 1996)'
_computing_molecular_graphics
;
    ORTEP (Johnson, 1976)
    PLATON (Spek, 2003)
;
_computing_publication_material 'SHELX97(Sheldrick, 2008) and local programs'
_computing_structure_refinement 'SHELX97 (Sheldrick, 2008)'
_computing_structure_solution
;
 direct methods (SIR2004, Burla et al., 2005)
;
_diffrn_ambient_temperature 150.0(2)
_diffrn_measured_fraction_theta_full 0.9780
_diffrn_measured_fraction_theta_max 0.9780
_diffrn_measurement_details
;
Data were collected on a Rigaku Rapid which has a quarter 
chi circle and a 200 degree curved image plate at a fixed 
distance of 127.4mm.  Strategy was optimized using the 
CrystalClear software.  The completeness is the best 
that can be obtained with this geometry. The missing data are not cusp 
data but mostly high angle data.
Also the use of HKL2000/SCALEPACK lowers the number 
of observed data as inconsistent equivalents are removed 
from the data set and not included in the collected total
;
_diffrn_measurement_device_type Rigaku_Rapid_II
_diffrn_measurement_method \w
_diffrn_radiation_monochromator 'confocal optics'
_diffrn_radiation_type CU-K\a
_diffrn_radiation_wavelength 1.54184
_diffrn_reflns_av_R_equivalents 0.0530
_diffrn_reflns_av_sigmaI/netI 0.0463
_diffrn_reflns_limit_h_max 25
_diffrn_reflns_limit_h_min -25
_diffrn_reflns_limit_k_max 20
_diffrn_reflns_limit_k_min -15
_diffrn_reflns_limit_l_max 19
_diffrn_reflns_limit_l_min -19
_diffrn_reflns_number 33788
_diffrn_reflns_theta_full 57.5
_diffrn_reflns_theta_max 72.14
_diffrn_reflns_theta_min 2.98
_diffrn_standards_number 0
_exptl_absorpt_coefficient_mu 4.874
_exptl_absorpt_correction_T_max 0.5571
_exptl_absorpt_correction_T_min 0.5169
_exptl_absorpt_correction_type multi-scan
_exptl_absorpt_process_details 'SCALEPACK (Otwinowski & Minor, 1997)'
_exptl_crystal_colour red
_exptl_crystal_density_diffrn 1.405
_exptl_crystal_description plate
_exptl_crystal_F_000 2452
_exptl_crystal_size_max 0.20
_exptl_crystal_size_mid 0.18
_exptl_crystal_size_min 0.12
_refine_diff_density_max 0.89
_refine_diff_density_min -0.60
_refine_ls_d_res_high 0.89
_refine_ls_extinction_method none
_refine_ls_goodness_of_fit_ref 1.063
_refine_ls_hydrogen_treatment constr
_refine_ls_matrix_type full
_refine_ls_number_parameters 308
_refine_ls_number_reflns 4083
_refine_ls_number_restraints 10
_refine_ls_R_factor_all 0.074
_refine_ls_R_factor_gt 0.059
_refine_ls_shift/su_max 0.000
_refine_ls_structure_factor_coef Fsqd
_refine_ls_weighting_details 'w=1/[\s^2^(Fo^2^)+(0.1002P)^2^+18.1144P] where P=(Fo^2^+2Fc^2^)/3'
_refine_ls_weighting_scheme calc
_refine_ls_wR_factor_gt 0.163
_refine_ls_wR_factor_ref 0.175
_reflns_number_gt 3313
_reflns_number_total 4083
_reflns_threshold_expression >2.0\s(I)
_cod_data_source_file ic300182h_si_002_2.cif
_cod_data_source_block SC033B
_cod_depositor_comments
;
The following automatic conversions were performed:

'_refine_ls_weighting_scheme' value 'calc ' changed to 'calc'
according to the built-in table from CIF Core dictionary named
'cif_core.dic' version 2.4.1 from 2010-06-29.

Automatic conversion script
Id: cif_fix_values 1891 2012-01-12 08:04:46Z andrius 

The following automatic conversions were performed:

data name '_iucr_refine_instruction_details' was replaced with
'_iucr_refine_instructions_details' as specified in the replacement
file 'data/replacement-values/replacement_tags.lst'.

Automatic conversion script
Id: cif_correct_tags 9268 2022-04-12 08:56:07Z antanas 
;
_cod_database_code 4329692

loop_
_symmetry_equiv_pos_as_xyz
'x, y, z'
'-x, y, -z+1/2'
'x+1/2, y+1/2, z'
'-x+1/2, y+1/2, -z+1/2'
'-x, -y, -z'
'x, -y, z-1/2'
'-x+1/2, -y+1/2, -z'
'x+1/2, -y+1/2, z-1/2'

loop_
_atom_site_label
_atom_site_fract_x
_atom_site_fract_y
_atom_site_fract_z
_atom_site_U_iso_or_equiv
_atom_site_adp_type
_atom_site_occupancy
_atom_site_symmetry_multiplicity
_atom_site_calc_flag
_atom_site_refinement_flags
Ru1A 0.05156(3) 0.14650(3) 0.73352(3) 0.0567(3) Uani 1 1 d .
O1A 0.4178(4) 0.1651(4) 0.5351(5) 0.1048(19) Uani 1 1 d .
O100 0.1341(10) 0.3798(9) 0.0708(17) 0.339(12) Uani 1 1 d D
N1A 0.0351(3) 0.2592(3) 0.7125(4) 0.0625(13) Uani 1 1 d .
N2A -0.0323(3) 0.1242(3) 0.6046(3) 0.0611(13) Uani 1 1 d .
N3A 0.0559(3) 0.0341(3) 0.7550(4) 0.0593(13) Uani 1 1 d .
N4A 0.1209(3) 0.1634(3) 0.8593(4) 0.0638(14) Uani 1 1 d .
C10 0.0000 0.2969(5) 0.7500 0.068(3) Uani 1 2 d S
C11 0.0000 0.37437(16) 0.7500 0.090(3) Uani 1 2 d SG
C14 -0.00663(7) 0.52859(15) 0.72793(8) 0.138(7) Uiso 0.50 1 d PG
C16 -0.0990(4) 0.1421(3) 0.5784(5) 0.0639(17) Uani 1 1 d .
C17 -0.1500(4) 0.1349(4) 0.4817(5) 0.0705(19) Uani 1 1 d .
C1A 0.1137(4) 0.1454(3) 0.6719(5) 0.0644(18) Uani 1 1 d .
C20 -0.2402(5) 0.1160(6) 0.3038(6) 0.102(3) Uani 1 1 d .
C21 0.0000 -0.0031(5) 0.7500 0.059(2) Uani 1 2 d S
C22 0.0000 -0.0860(5) 0.7500 0.067(2) Uani 1 2 d S
C25 0.0000 -0.2422(8) 0.7500 0.129(6) Uani 1 2 d S
C2A 0.1563(4) 0.1454(4) 0.6401(5) 0.0674(18) Uani 1 1 d .
C3A 0.2064(4) 0.1471(3) 0.6024(5) 0.0635(18) Uani 1 1 d .
C4A 0.2774(4) 0.1577(4) 0.6580(5) 0.076(2) Uani 1 1 d .
C5A 0.3245(4) 0.1616(4) 0.6216(5) 0.076(2) Uani 1 1 d .
C6A 0.3043(4) 0.1564(4) 0.5308(5) 0.0678(18) Uani 1 1 d .
C7A 0.2342(5) 0.1479(4) 0.4766(5) 0.078(2) Uani 1 1 d .
C8A 0.1871(4) 0.1422(4) 0.5113(5) 0.079(2) Uani 1 1 d .
C9A 0.3546(5) 0.1627(5) 0.4908(6) 0.084(2) Uani 1 1 d .
C101 0.1738(19) 0.4341(16) 0.047(3) 0.53(4) Uani 1 1 d D
C102 0.1719(11) 0.4933(14) 0.1083(13) 0.245(13) Uani 1 1 d D
C103 0.1019(15) 0.4922(9) 0.1112(17) 0.257(12) Uani 1 1 d D
C104 0.0799(9) 0.4047(12) 0.0903(12) 0.208(8) Uani 1 1 d D
C12A 0.055926(19) 0.41866(16) 0.80497(5) 0.091(6) Uiso 0.50 1 d PG
C12B -0.05924(3) 0.40720(15) 0.68399(4) 0.193(18) Uiso 0.50 1 d PG
C13A 0.05261(5) 0.49577(16) 0.79394(8) 0.137(8) Uiso 0.50 1 d PG
C13B -0.06256(7) 0.48431(15) 0.67296(7) 0.188(13) Uiso 0.50 1 d PG
C15A 0.0622(5) 0.2993(4) 0.6558(6) 0.087(2) Uani 1 1 d .
C18A -0.14830(15) 0.18398(18) 0.41932(11) 0.092(2) Uani 1 1 d G
C18B -0.19707(13) 0.07551(18) 0.4559(2) 0.087(2) Uani 1 1 d G
C19A -0.19558(19) 0.1751(2) 0.32653(13) 0.112(3) Uani 1 1 d G
C19B -0.24227(16) 0.0656(2) 0.3667(2) 0.105(3) Uani 1 1 d G
C21A -0.01409(14) 0.08246(16) 0.54008(16) 0.080(2) Uani 1 1 d G
C23A -0.0013(2) -0.12413(15) 0.6766(3) 0.086(2) Uani 1 1 d G
C24A -0.0013(2) -0.20200(15) 0.6785(3) 0.113(3) Uani 1 1 d G
C26A 0.12203(15) -0.00611(17) 0.7748(2) 0.0711(18) Uani 1 1 d G
C32A 0.18856(9) 0.20257(19) 0.88506(18) 0.085(2) Uani 1 1 d G
H14 -0.0089 0.5802 0.7205 0.166 Uiso 0.50 1 calc PR
H20 -0.2705 0.1090 0.2435 0.122 Uiso 1 1 calc R
H4A 0.2926 0.1621 0.7200 0.091 Uiso 1 1 calc R
H5A 0.3716 0.1679 0.6596 0.092 Uiso 1 1 calc R
H7A 0.2190 0.1459 0.4144 0.094 Uiso 1 1 calc R
H8A 0.1403 0.1348 0.4726 0.095 Uiso 1 1 calc R
H9A 0.3372 0.1649 0.4284 0.101 Uiso 1 1 calc R
H10A 0.1509 0.4488 -0.0155 0.635 Uiso 1 1 calc R
H10B 0.2210 0.4173 0.0618 0.635 Uiso 1 1 calc R
H10C 0.1795 0.5415 0.0871 0.294 Uiso 1 1 calc R
H10D 0.2086 0.4851 0.1682 0.294 Uiso 1 1 calc R
H10E 0.0688 0.5246 0.0656 0.308 Uiso 1 1 calc R
H10F 0.1056 0.5069 0.1699 0.308 Uiso 1 1 calc R
H10G 0.0794 0.3795 0.1423 0.250 Uiso 1 1 calc R
H10H 0.0348 0.3990 0.0393 0.250 Uiso 1 1 calc R
H12A 0.0956 0.3967 0.8491 0.110 Uiso 0.50 1 calc PR
H12B -0.0967 0.3776 0.6472 0.231 Uiso 0.50 1 calc PR
H13A 0.0900 0.5254 0.8307 0.164 Uiso 0.50 1 calc PR
H13B -0.1022 0.5063 0.6288 0.226 Uiso 0.50 1 calc PR
H15A 0.0409 0.3478 0.6412 0.130 Uiso 1 1 calc R
H15B 0.0513 0.2716 0.6014 0.130 Uiso 1 1 calc R
H15C 0.1119 0.3047 0.6879 0.130 Uiso 1 1 calc R
H18A -0.1164 0.2232 0.4370 0.110 Uiso 1 1 calc R
H18B -0.1979 0.0424 0.4991 0.104 Uiso 1 1 calc R
H19A -0.1958 0.2087 0.2832 0.135 Uiso 1 1 calc R
H19B -0.2736 0.0258 0.3490 0.127 Uiso 1 1 calc R
H21A -0.0548 0.0572 0.4975 0.120 Uiso 1 1 calc R
H21B 0.0216 0.0465 0.5720 0.120 Uiso 1 1 calc R
H21C 0.0028 0.1166 0.5087 0.120 Uiso 1 1 calc R
H26A 0.1228 -0.0519 0.8056 0.107 Uiso 1 1 calc R
H26B 0.1609 0.0245 0.8121 0.107 Uiso 1 1 calc R
H26C 0.1253 -0.0170 0.7194 0.107 Uiso 1 1 calc R
H32A 0.1818 0.2553 0.8882 0.128 Uiso 1 1 calc R
H32B 0.2060 0.1928 0.8408 0.128 Uiso 1 1 calc R
H32C 0.2216 0.1849 0.9428 0.128 Uiso 1 1 calc R

loop_
_atom_site_aniso_label
_atom_site_aniso_U_11
_atom_site_aniso_U_22
_atom_site_aniso_U_33
_atom_site_aniso_U_12
_atom_site_aniso_U_13
_atom_site_aniso_U_23
Ru1A 0.0680(4) 0.0556(4) 0.0653(4) -0.0003(2) 0.0464(3) 0.0008(2)
O1A 0.093(4) 0.123(5) 0.127(5) -0.006(4) 0.075(4) -0.009(4)
O100 0.30(2) 0.190(13) 0.64(4) -0.054(13) 0.31(3) -0.116(18)
N1A 0.088(4) 0.045(3) 0.078(3) 0.002(3) 0.059(3) 0.007(2)
N2A 0.077(4) 0.062(3) 0.060(3) 0.003(3) 0.044(3) -0.002(2)
N3A 0.069(3) 0.053(3) 0.074(3) 0.002(2) 0.048(3) 0.004(2)
N4A 0.074(3) 0.063(3) 0.070(3) -0.010(3) 0.045(3) -0.003(3)
C10 0.092(7) 0.045(6) 0.094(7) 0.0000 0.067(6) 0.0000
C11 0.106(9) 0.082(8) 0.118(9) 0.0000 0.083(8) 0.0000
C16 0.078(5) 0.059(4) 0.070(4) 0.009(3) 0.047(4) 0.003(3)
C17 0.079(5) 0.074(5) 0.069(4) 0.015(4) 0.041(4) -0.002(3)
C1A 0.085(5) 0.055(4) 0.075(4) 0.005(3) 0.054(4) 0.005(3)
C20 0.105(7) 0.106(7) 0.080(5) 0.038(6) 0.025(5) -0.004(5)
C21 0.078(6) 0.051(5) 0.065(5) 0.0000 0.048(5) 0.0000
C22 0.068(6) 0.059(6) 0.085(6) 0.0000 0.042(5) 0.0000
C25 0.077(8) 0.067(9) 0.216(19) 0.0000 0.038(10) 0.0000
C2A 0.077(5) 0.061(4) 0.085(5) 0.006(3) 0.055(4) 0.006(3)
C3A 0.073(4) 0.054(4) 0.086(5) 0.006(3) 0.056(4) 0.005(3)
C4A 0.086(5) 0.085(5) 0.074(4) -0.005(4) 0.050(4) -0.002(4)
C5A 0.069(4) 0.086(5) 0.087(5) -0.001(4) 0.046(4) -0.007(4)
C6A 0.078(5) 0.066(4) 0.081(5) -0.001(3) 0.054(4) -0.001(3)
C7A 0.095(6) 0.081(5) 0.077(5) -0.012(4) 0.054(5) -0.006(4)
C8A 0.075(5) 0.101(6) 0.075(5) -0.008(4) 0.045(4) -0.006(4)
C9A 0.088(6) 0.087(6) 0.100(6) -0.006(4) 0.063(5) -0.003(4)
C101 0.24(3) 0.33(5) 0.96(13) -0.08(3) 0.20(6) 0.06(6)
C102 0.190(18) 0.33(3) 0.158(14) -0.15(2) 0.020(12) -0.052(16)
C103 0.46(4) 0.121(13) 0.32(3) -0.006(18) 0.29(3) -0.023(14)
C104 0.178(16) 0.28(3) 0.198(16) -0.057(16) 0.106(13) -0.081(16)
C15A 0.118(6) 0.069(5) 0.114(6) 0.016(4) 0.088(5) 0.026(4)
C18A 0.124(7) 0.079(6) 0.076(5) 0.011(5) 0.046(5) 0.006(4)
C18B 0.091(5) 0.090(6) 0.081(5) -0.009(5) 0.040(4) -0.006(4)
C19A 0.166(10) 0.097(7) 0.072(5) 0.037(7) 0.049(6) 0.008(5)
C19B 0.094(6) 0.114(8) 0.101(6) -0.007(5) 0.034(5) -0.022(6)
C21A 0.088(5) 0.095(6) 0.071(4) 0.017(4) 0.047(4) -0.011(4)
C23A 0.093(6) 0.071(5) 0.102(6) -0.008(4) 0.049(5) -0.027(4)
C24A 0.096(7) 0.078(7) 0.166(10) -0.002(5) 0.057(7) -0.035(6)
C26A 0.071(4) 0.062(4) 0.094(5) 0.003(3) 0.049(4) 0.004(4)
C32A 0.083(5) 0.098(6) 0.085(5) -0.032(4) 0.046(4) -0.009(4)

loop_
_atom_type_symbol
_atom_type_radius_bond
Ru 1.25
O 0.73
N 0.75
C 0.77
H 0.32

loop_
_geom_angle_atom_site_label_1
_geom_angle_atom_site_label_2
_geom_angle_atom_site_label_3
_geom_angle
_geom_angle_site_symmetry_1
_geom_angle_site_symmetry_3
C1A Ru1A N4A 100.1(3) . .
C1A Ru1A N3A 95.1(2) . .
N4A Ru1A N3A 90.7(2) . .
C1A Ru1A N1A 91.5(2) . .
N4A Ru1A N1A 91.3(2) . .
N3A Ru1A N1A 172.7(2) . .
C1A Ru1A N2A 86.8(3) . .
N4A Ru1A N2A 172.79(19) . .
N3A Ru1A N2A 86.8(2) . .
N1A Ru1A N2A 90.4(2) . .
C1A Ru1A Ru1A 163.8(2) . 2_556
N4A Ru1A Ru1A 95.94(15) . 2_556
N3A Ru1A Ru1A 86.60(13) . 2_556
N1A Ru1A Ru1A 86.21(14) . 2_556
N2A Ru1A Ru1A 77.18(14) . 2_556
C10 N1A C15A 119.2(6) . .
C10 N1A Ru1A 120.6(5) . .
C15A N1A Ru1A 120.2(4) . .
C16 N2A C21A 117.2(5) . .
C16 N2A Ru1A 126.4(4) . .
C21A N2A Ru1A 116.3(3) . .
C21 N3A C26A 120.1(5) . .
C21 N3A Ru1A 120.8(5) . .
C26A N3A Ru1A 119.1(3) . .
C16 N4A C32A 121.3(5) 2_556 .
C16 N4A Ru1A 114.0(5) 2_556 .
C32A N4A Ru1A 124.4(3) . .
N1A C10 N1A 119.1(8) 2_556 .
N1A C10 C11 120.5(4) 2_556 .
N1A C10 C11 120.5(4) . .
C10 C11 C12A 124.80 . .
C10 C11 C12B 115.00 . .
C12A C11 C12B 120.00 . .
C13A C12A C11 120.00 . .
C13A C12A H12A 120.00 . .
C11 C12A H12A 120.00 . .
C12A C13A C14 120.00 . .
C12A C13A H13A 120.00 . .
C14 C13A H13A 120.00 . .
C13B C14 C13A 120.00 . .
C13B C14 H14 120.00 . .
C13A C14 H14 120.00 . .
C14 C13B C12B 120.00 . .
C14 C13B H13B 120.00 . .
C12B C13B H13B 120.00 . .
C13B C12B C11 120.00 . .
C13B C12B H12B 120.00 . .
C11 C12B H12B 120.00 . .
N2A C16 N4A 119.1(6) . 2_556
N2A C16 C17 120.7(6) . .
N4A C16 C17 120.2(6) 2_556 .
C18A C17 C18B 120.6(5) . .
C18A C17 C16 120.2(6) . .
C18B C17 C16 119.2(6) . .
C2A C1A Ru1A 175.1(7) . .
C19A C20 C19B 122.7(7) . .
C19A C20 H20 118.60 . .
C19B C20 H20 118.60 . .
N3A C21 N3A 119.7(8) . 2_556
N3A C21 C22 120.1(4) . .
N3A C21 C22 120.1(4) 2_556 .
C23A C22 C23A 120.4(7) . 2_556
C23A C22 C21 119.8(4) . .
C23A C22 C21 119.8(4) 2_556 .
C24A C25 C24A 116.5(11) 2_556 .
C1A C2A C3A 178.7(7) . .
C8A C3A C4A 117.2(7) . .
C8A C3A C2A 122.4(7) . .
C4A C3A C2A 120.4(7) . .
C5A C4A C3A 120.2(7) . .
C5A C4A H4A 119.90 . .
C3A C4A H4A 119.90 . .
C4A C5A C6A 121.8(8) . .
C4A C5A H5A 119.10 . .
C6A C5A H5A 119.10 . .
C5A C6A C7A 117.6(7) . .
C5A C6A C9A 122.1(8) . .
C7A C6A C9A 120.3(7) . .
C8A C7A C6A 121.6(7) . .
C8A C7A H7A 119.20 . .
C6A C7A H7A 119.20 . .
C7A C8A C3A 121.7(8) . .
C7A C8A H8A 119.20 . .
C3A C8A H8A 119.20 . .
O1A C9A C6A 123.6(8) . .
O1A C9A H9A 118.20 . .
C6A C9A H9A 118.20 . .
C104 O100 C101 118.5(16) . .
O100 C101 C102 96.6(17) . .
O100 C101 H10A 112.40 . .
C102 C101 H10A 112.40 . .
O100 C101 H10B 112.40 . .
C102 C101 H10B 112.40 . .
H10A C101 H10B 110.00 . .
C101 C102 C103 109.0(14) . .
C101 C102 H10C 109.90 . .
C103 C102 H10C 109.90 . .
C101 C102 H10D 109.90 . .
C103 C102 H10D 109.90 . .
H10C C102 H10D 108.30 . .
C102 C103 C104 101.7(12) . .
C102 C103 H10E 111.40 . .
C104 C103 H10E 111.40 . .
C102 C103 H10F 111.40 . .
C104 C103 H10F 111.40 . .
H10E C103 H10F 109.30 . .
O100 C104 C103 99.7(11) . .
O100 C104 H10G 111.80 . .
C103 C104 H10G 111.80 . .
O100 C104 H10H 111.80 . .
C103 C104 H10H 111.80 . .
H10G C104 H10H 109.60 . .
N1A C15A H15A 109.50 . .
N1A C15A H15B 109.50 . .
H15A C15A H15B 109.50 . .
N1A C15A H15C 109.50 . .
H15A C15A H15C 109.50 . .
H15B C15A H15C 109.50 . .
C17 C18A C19A 119.9(3) . .
C17 C18A H18A 120.10 . .
C19A C18A H18A 120.10 . .
C19B C18B C17 120.3(3) . .
C19B C18B H18B 119.90 . .
C17 C18B H18B 119.90 . .
C20 C19A C18A 117.8(4) . .
C20 C19A H19A 121.10 . .
C18A C19A H19A 121.10 . .
C18B C19B C20 118.7(4) . .
C18B C19B H19B 120.70 . .
C20 C19B H19B 120.70 . .
N2A C21A H21A 109.50 . .
N2A C21A H21B 109.50 . .
H21A C21A H21B 109.50 . .
N2A C21A H21C 109.50 . .
H21A C21A H21C 109.50 . .
H21B C21A H21C 109.50 . .
C22 C23A C24A 118.6(4) . .
C25 C24A C23A 123.0(5) . .
N3A C26A H26A 109.50 . .
N3A C26A H26B 109.50 . .
H26A C26A H26B 109.50 . .
N3A C26A H26C 109.50 . .
H26A C26A H26C 109.50 . .
H26B C26A H26C 109.50 . .
N4A C32A H32A 109.50 . .
N4A C32A H32B 109.50 . .
H32A C32A H32B 109.50 . .
N4A C32A H32C 109.50 . .
H32A C32A H32C 109.50 . .
H32B C32A H32C 109.50 . .

loop_
_geom_bond_atom_site_label_1
_geom_bond_atom_site_label_2
_geom_bond_distance
_geom_bond_site_symmetry_2
Ru1A C1A 1.970(7) .
Ru1A N4A 1.981(6) .
Ru1A N3A 2.038(5) .
Ru1A N1A 2.051(5) .
Ru1A N2A 2.142(5) .
Ru1A Ru1A 2.4594(9) 2_556
O1A C9A 1.220(10) .
N1A C10 1.331(7) .
N1A C15A 1.470(8) .
N2A C16 1.326(9) .
N2A C21A 1.474(5) .
N3A C21 1.328(6) .
N3A C26A 1.481(6) .
N4A C16 1.344(8) 2_556
N4A C32A 1.484(6) .
C10 N1A 1.331(7) 2_556
C10 C11 1.387(10) .
C11 C12A 1.3900 .
C11 C12B 1.3900 .
C12A C13A 1.3900 .
C12A H12A 0.9300 .
C13A C14 1.3900 .
C13A H13A 0.9300 .
C14 C13B 1.3900 .
C14 H14 0.9300 .
C13B C12B 1.3900 .
C13B H13B 0.9300 .
C12B H12B 0.9300 .
C16 N4A 1.344(8) 2_556
C16 C17 1.497(10) .
C17 C18A 1.361(8) .
C17 C18B 1.393(8) .
C1A C2A 1.218(10) .
C20 C19A 1.360(12) .
C20 C19B 1.386(11) .
C20 H20 0.9300 .
C21 N3A 1.328(6) 2_556
C21 C22 1.483(13) .
C22 C23A 1.374(6) .
C22 C23A 1.374(6) 2_556
C25 C24A 1.367(8) 2_556
C25 C24A 1.367(8) .
C2A C3A 1.435(10) .
C3A C8A 1.375(11) .
C3A C4A 1.400(11) .
C4A C5A 1.363(11) .
C4A H4A 0.9300 .
C5A C6A 1.367(11) .
C5A H5A 0.9300 .
C6A C7A 1.374(11) .
C6A C9A 1.471(11) .
C7A C8A 1.345(11) .
C7A H7A 0.9300 .
C8A H8A 0.9300 .
C9A H9A 0.9300 .
O100 C104 1.387(14) .
O100 C101 1.441(18) .
C101 C102 1.469(19) .
C101 H10A 0.9700 .
C101 H10B 0.9700 .
C102 C103 1.500(17) .
C102 H10C 0.9700 .
C102 H10D 0.9700 .
C103 C104 1.628(16) .
C103 H10E 0.9700 .
C103 H10F 0.9700 .
C104 H10G 0.9700 .
C104 H10H 0.9700 .
C15A H15A 0.9600 .
C15A H15B 0.9600 .
C15A H15C 0.9600 .
C18A C19A 1.4304 .
C18A H18A 0.9300 .
C18B C19B 1.3771 .
C18B H18B 0.9300 .
C19A H19A 0.9300 .
C19B H19B 0.9300 .
C21A H21A 0.9600 .
C21A H21B 0.9600 .
C21A H21C 0.9600 .
C23A C24A 1.3942 .
C26A H26A 0.9600 .
C26A H26B 0.9600 .
C26A H26C 0.9600 .
C32A H32A 0.9600 .
C32A H32B 0.9600 .
C32A H32C 0.9600 .

loop_
_geom_torsion_atom_site_label_1
_geom_torsion_atom_site_label_2
_geom_torsion_atom_site_label_3
_geom_torsion_atom_site_label_4
_geom_torsion
_geom_torsion_site_symmetry_1
_geom_torsion_site_symmetry_4
C1A Ru1A N1A C10 -172.7(5) . .
N4A Ru1A N1A C10 -72.5(4) . .
N3A Ru1A N1A C10 32.9(18) . .
N2A Ru1A N1A C10 100.5(4) . .
Ru1A Ru1A N1A C10 23.4(4) 2_556 .
C1A Ru1A N1A C15A 7.2(6) . .
N4A Ru1A N1A C15A 107.4(6) . .
N3A Ru1A N1A C15A -147.2(15) . .
N2A Ru1A N1A C15A -79.6(6) . .
Ru1A Ru1A N1A C15A -156.7(6) 2_556 .
C1A Ru1A N2A C16 -153.4(6) . .
N4A Ru1A N2A C16 41.8(18) . .
N3A Ru1A N2A C16 111.3(5) . .
N1A Ru1A N2A C16 -61.9(5) . .
Ru1A Ru1A N2A C16 24.1(5) 2_556 .
C1A Ru1A N2A C21A 28.8(4) . .
N4A Ru1A N2A C21A -136.0(15) . .
N3A Ru1A N2A C21A -66.5(4) . .
N1A Ru1A N2A C21A 120.3(4) . .
Ru1A Ru1A N2A C21A -153.7(4) 2_556 .
C1A Ru1A N3A C21 -143.5(4) . .
N4A Ru1A N3A C21 116.2(4) . .
N1A Ru1A N3A C21 10.8(18) . .
N2A Ru1A N3A C21 -57.0(4) . .
Ru1A Ru1A N3A C21 20.3(3) 2_556 .
C1A Ru1A N3A C26A 35.4(4) . .
N4A Ru1A N3A C26A -64.9(4) . .
N1A Ru1A N3A C26A -170.3(14) . .
N2A Ru1A N3A C26A 121.9(4) . .
Ru1A Ru1A N3A C26A -160.8(4) 2_556 .
C1A Ru1A N4A C16 -158.5(5) . 2_556
N3A Ru1A N4A C16 -63.3(5) . 2_556
N1A Ru1A N4A C16 109.7(5) . 2_556
N2A Ru1A N4A C16 6.1(19) . 2_556
Ru1A Ru1A N4A C16 23.4(5) 2_556 2_556
C1A Ru1A N4A C32A 27.3(5) . .
N3A Ru1A N4A C32A 122.6(4) . .
N1A Ru1A N4A C32A -64.5(4) . .
N2A Ru1A N4A C32A -168.1(14) . .
Ru1A Ru1A N4A C32A -150.8(4) 2_556 .
C15A N1A C10 N1A 168.0(7) . 2_556
Ru1A N1A C10 N1A -12.1(2) . 2_556
C15A N1A C10 C11 -12.0(7) . .
Ru1A N1A C10 C11 167.9(2) . .
N1A C10 C11 C12A 105.4(3) 2_556 .
N1A C10 C11 C12A -74.6(3) . .
N1A C10 C11 C12B -80.1(3) 2_556 .
N1A C10 C11 C12B 99.9(3) . .
C10 C11 C12A C13A 174.3 . .
C12B C11 C12A C13A 0.0 . .
C11 C12A C13A C14 0.0 . .
C12A C13A C14 C13B 0.0 . .
C13A C14 C13B C12B 0.0 . .
C14 C13B C12B C11 0.0 . .
C10 C11 C12B C13B -174.8 . .
C12A C11 C12B C13B 0.0 . .
C21A N2A C16 N4A 163.9(5) . 2_556
Ru1A N2A C16 N4A -13.8(8) . 2_556
C21A N2A C16 C17 -12.7(8) . .
Ru1A N2A C16 C17 169.5(5) . .
N2A C16 C17 C18A -72.7(8) . .
N4A C16 C17 C18A 110.7(7) 2_556 .
N2A C16 C17 C18B 104.4(7) . .
N4A C16 C17 C18B -72.2(8) 2_556 .
N4A Ru1A C1A C2A 3(7) . .
N3A Ru1A C1A C2A -89(6) . .
N1A Ru1A C1A C2A 94(6) . .
N2A Ru1A C1A C2A -175(6) . .
Ru1A Ru1A C1A C2A 176(6) 2_556 .
C26A N3A C21 N3A 170.5(5) . 2_556
Ru1A N3A C21 N3A -10.60(18) . 2_556
C26A N3A C21 C22 -9.5(5) . .
Ru1A N3A C21 C22 169.40(18) . .
N3A C21 C22 C23A -69.7(3) . .
N3A C21 C22 C23A 110.3(3) 2_556 .
N3A C21 C22 C23A 110.3(3) . 2_556
N3A C21 C22 C23A -69.7(3) 2_556 2_556
Ru1A C1A C2A C3A -88(38) . .
C1A C2A C3A C8A -91(38) . .
C1A C2A C3A C4A 86(38) . .
C8A C3A C4A C5A -1.0(10) . .
C2A C3A C4A C5A -178.0(6) . .
C3A C4A C5A C6A 0.9(11) . .
C4A C5A C6A C7A 0.6(11) . .
C4A C5A C6A C9A 178.2(7) . .
C5A C6A C7A C8A -2.1(11) . .
C9A C6A C7A C8A -179.8(7) . .
C6A C7A C8A C3A 2.1(12) . .
C4A C3A C8A C7A -0.5(11) . .
C2A C3A C8A C7A 176.5(7) . .
C5A C6A C9A O1A 7.8(12) . .
C7A C6A C9A O1A -174.7(8) . .
C104 O100 C101 C102 36(4) . .
O100 C101 C102 C103 -37(3) . .
C101 C102 C103 C104 28(3) . .
C101 O100 C104 C103 -19(3) . .
C102 C103 C104 O100 -6(2) . .
C18B C17 C18A C19A 0.7(7) . .
C16 C17 C18A C19A 177.7(4) . .
C18A C17 C18B C19B 0.2(7) . .
C16 C17 C18B C19B -176.8(4) . .
C19B C20 C19A C18A 1.3(10) . .
C17 C18A C19A C20 -1.4(5) . .
C17 C18B C19B C20 -0.4(5) . .
C19A C20 C19B C18B -0.4(10) . .
C23A C22 C23A C24A -0.03(11) 2_556 .
C21 C22 C23A C24A 179.97(4) . .
C24A C25 C24A C23A -0.03(8) 2_556 .
C22 C23A C24A C25 0.07(7) . .
